data_7048093
loop_
_publ_author_name
'Srinivasan, Anandi'
'Wang, Xiaoping'
'Cl\'erac, Rodolphe'
'Rouzi\`eres, Mathieu'
'Falvello, Larry R.'
'McGrady, John E.'
'Hillard, Elizabeth A.'

_publ_section_title
;
 Temperature dependence of the spin state and geometry in tricobalt
 paddlewheel complexes with halide axial ligands.
;
_journal_issue 46
_journal_name_full 'Dalton transactions (Cambridge, England : 2003)'
_journal_page_first 16798
_journal_page_last 16806
_journal_paper_doi 10.1039/c8dt03833c
_journal_volume 47
_journal_year 2018
_chemical_formula_moiety 'C40 H32 Co3 F2 N12, B F4, 4(C H2 Cl2)'
_chemical_formula_sum 'C44 H40 B Cl8 Co3 F6 N12'
_chemical_formula_weight 1322.08
_chemical_melting_point ?
_space_group_crystal_system triclinic
_space_group_IT_number 2
_space_group_name_Hall '-P 1'
_space_group_name_H-M_alt 'P -1'
_symmetry_space_group_name_Hall '-P 1'
_symmetry_space_group_name_H-M 'P -1'
_atom_sites_solution_hydrogens geom
_atom_sites_solution_primary direct
_atom_sites_solution_secondary difmap
_audit_creation_method SHELXL-2016/4
_audit_update_record
;
2018-09-03 deposited with the CCDC.
2018-11-07 downloaded from the CCDC.
;
_cell_angle_alpha 71.833(1)
_cell_angle_beta 76.570(1)
_cell_angle_gamma 67.623(1)
_cell_formula_units_Z 2
_cell_length_a 11.5876(4)
_cell_length_b 14.3205(5)
_cell_length_c 17.8580(5)
_cell_measurement_reflns_used 9964
_cell_measurement_temperature 120(2)
_cell_measurement_theta_max 25.36
_cell_measurement_theta_min 2.40
_cell_volume 2581.78(15)
_computing_cell_refinement 'SAINT (Bruker, 2003)'
_computing_data_collection 'APEX2 (Bruker, 2005)'
_computing_data_reduction 'SAINT (Bruker, 2003)'
_computing_molecular_graphics 'WinGX (Farrugia, 2012)'
_computing_publication_material 'SHELXL-2016/4 (Sheldrick, 2016)'
_computing_structure_refinement 'SHELXL-2016/4 (Sheldrick, 2016)'
_computing_structure_solution 'SHELXS2013 (Sheldrick, 2008)'
_diffrn_ambient_temperature 120(2)
_diffrn_measured_fraction_theta_full 0.998
_diffrn_measured_fraction_theta_max 0.995
_diffrn_measurement_device_type 'Bruker APEX-II CCD'
_diffrn_measurement_method '\f and \w scans'
_diffrn_radiation_type MoK\a
_diffrn_radiation_wavelength 0.71073
_diffrn_reflns_av_R_equivalents 0.0348
_diffrn_reflns_av_unetI/netI 0.0320
_diffrn_reflns_Laue_measured_fraction_full 0.998
_diffrn_reflns_Laue_measured_fraction_max 0.995
_diffrn_reflns_limit_h_max 13
_diffrn_reflns_limit_h_min -13
_diffrn_reflns_limit_k_max 17
_diffrn_reflns_limit_k_min -17
_diffrn_reflns_limit_l_max 21
_diffrn_reflns_limit_l_min -18
_diffrn_reflns_number 50398
_diffrn_reflns_point_group_measured_fraction_full 0.998
_diffrn_reflns_point_group_measured_fraction_max 0.995
_diffrn_reflns_theta_full 25.242
_diffrn_reflns_theta_max 25.403
_diffrn_reflns_theta_min 1.210
_diffrn_source 'sealed tube'
_exptl_absorpt_coefficient_mu 1.436
_exptl_absorpt_correction_T_max 0.7452
_exptl_absorpt_correction_T_min 0.6900
_exptl_absorpt_correction_type multi-scan
_exptl_absorpt_process_details 'SADABS 2014/5'
_exptl_crystal_colour 'dark brown'
_exptl_crystal_density_diffrn 1.701
_exptl_crystal_density_method 'not measured'
_exptl_crystal_description plates
_exptl_crystal_F_000 1328
_exptl_crystal_size_max 0.152
_exptl_crystal_size_mid 0.063
_exptl_crystal_size_min 0.052
_refine_diff_density_max 1.155
_refine_diff_density_min -0.877
_refine_diff_density_rms 0.095
_refine_ls_extinction_method none
_refine_ls_goodness_of_fit_ref 1.020
_refine_ls_hydrogen_treatment constr
_refine_ls_matrix_type full
_refine_ls_number_parameters 667
_refine_ls_number_reflns 9460
_refine_ls_number_restraints 0
_refine_ls_restrained_S_all 1.020
_refine_ls_R_factor_all 0.0542
_refine_ls_R_factor_gt 0.0423
_refine_ls_shift/su_max 0.001
_refine_ls_shift/su_mean 0.000
_refine_ls_structure_factor_coef Fsqd
_refine_ls_weighting_details 'w=1/[\s^2^(Fo^2^)+(0.0570P)^2^+7.3969P] where P=(Fo^2^+2Fc^2^)/3'
_refine_ls_weighting_scheme calc
_refine_ls_wR_factor_gt 0.1116
_refine_ls_wR_factor_ref 0.1175
_reflns_Friedel_coverage 0.000
_reflns_number_gt 7871
_reflns_number_total 9460
_reflns_threshold_expression 'I > 2\s(I)'
_cod_data_source_file c8dt03833c2.cif
_cod_data_source_block Co3_dpa4F2BF4-4CH2CL2-120K
_cod_depositor_comments
;
The following automatic conversions were performed:

'_chemical_melting_point' value 'not measured' was changed to '?' -
the value is undefined or not given.

Automatic conversion script
Id: cif_fix_values 4973 2017-02-22 13:04:09Z antanas 

 Adding full bibliography for 7048090--7048108.cif.
;
_cod_database_code 7048093
_shelx_shelxl_version_number 2016/4
_shelx_space_group_comment
;
The symmetry employed for this shelxl refinement is uniquely defined
by the following loop, which should always be used as a source of
symmetry information in preference to the above space-group names.
They are only intended as comments.
;

loop_
_space_group_symop_operation_xyz
'x, y, z'
'-x, -y, -z'

loop_
_atom_site_label
_atom_site_type_symbol
_atom_site_fract_x
_atom_site_fract_y
_atom_site_fract_z
_atom_site_U_iso_or_equiv
_atom_site_adp_type
_atom_site_occupancy
_atom_site_site_symmetry_order
_atom_site_calc_flag
_atom_site_refinement_flags_posn
_atom_site_refinement_flags_adp
C1 C 0.6757(3) 0.0329(3) 0.2966(2) 0.0162(8) Uani 1 1 d . .
H1 H 0.611393 0.030904 0.273130 0.019 Uiso 1 1 calc R U
C2 C 0.7673(3) -0.0589(3) 0.3251(2) 0.0194(8) Uani 1 1 d . .
H2 H 0.765577 -0.123516 0.322219 0.023 Uiso 1 1 calc R U
C3 C 0.8628(3) -0.0556(3) 0.3583(2) 0.0214(8) Uani 1 1 d . .
H3 H 0.927815 -0.118111 0.377603 0.026 Uiso 1 1 calc R U
C4 C 0.8625(3) 0.0389(3) 0.3630(2) 0.0186(8) Uani 1 1 d . .
H4 H 0.927256 0.041947 0.385483 0.022 Uiso 1 1 calc R U
C5 C 0.7655(3) 0.1307(3) 0.33417(19) 0.0126(7) Uani 1 1 d . .
C6 C 0.8082(3) 0.2533(3) 0.3832(2) 0.0140(7) Uani 1 1 d . .
C7 C 0.8171(3) 0.1967(3) 0.4626(2) 0.0179(8) Uani 1 1 d . .
H7 H 0.796381 0.134541 0.481913 0.021 Uiso 1 1 calc R U
C8 C 0.8565(3) 0.2323(3) 0.5127(2) 0.0226(9) Uani 1 1 d . .
H8 H 0.862883 0.194953 0.566683 0.027 Uiso 1 1 calc R U
C9 C 0.8868(4) 0.3236(3) 0.4829(2) 0.0249(9) Uani 1 1 d . .
H9 H 0.915334 0.348621 0.516150 0.030 Uiso 1 1 calc R U
C10 C 0.8748(4) 0.3768(3) 0.4053(2) 0.0209(8) Uani 1 1 d . .
H10 H 0.894028 0.439647 0.385591 0.025 Uiso 1 1 calc R U
C11 C 0.4084(3) 0.2205(3) 0.4073(2) 0.0171(8) Uani 1 1 d . .
H11 H 0.396304 0.168419 0.390546 0.021 Uiso 1 1 calc R U
C12 C 0.3581(4) 0.2325(3) 0.4824(2) 0.0227(9) Uani 1 1 d . .
H12 H 0.309371 0.191563 0.516308 0.027 Uiso 1 1 calc R U
C13 C 0.3797(4) 0.3056(3) 0.5079(2) 0.0230(9) Uani 1 1 d . .
H13 H 0.347947 0.313604 0.560416 0.028 Uiso 1 1 calc R U
C14 C 0.4472(3) 0.3668(3) 0.4571(2) 0.0184(8) Uani 1 1 d . .
H14 H 0.462649 0.416992 0.474242 0.022 Uiso 1 1 calc R U
C15 C 0.4928(3) 0.3538(3) 0.3795(2) 0.0145(7) Uani 1 1 d . .
C16 C 0.5598(3) 0.5065(3) 0.3222(2) 0.0142(7) Uani 1 1 d . .
C17 C 0.4509(3) 0.5824(3) 0.3472(2) 0.0199(8) Uani 1 1 d . .
H17 H 0.376836 0.565659 0.371667 0.024 Uiso 1 1 calc R U
C18 C 0.4529(4) 0.6821(3) 0.3357(2) 0.0228(9) Uani 1 1 d . .
H18 H 0.379843 0.734491 0.351955 0.027 Uiso 1 1 calc R U
C19 C 0.5625(4) 0.7049(3) 0.3000(2) 0.0228(8) Uani 1 1 d . .
H19 H 0.565635 0.772697 0.292286 0.027 Uiso 1 1 calc R U
C20 C 0.6659(3) 0.6280(3) 0.2764(2) 0.0180(8) Uani 1 1 d . .
H20 H 0.740257 0.644007 0.251428 0.022 Uiso 1 1 calc R U
C21 C 0.5829(3) 0.2097(3) 0.0998(2) 0.0165(8) Uani 1 1 d . .
H21 H 0.500062 0.206835 0.116632 0.020 Uiso 1 1 calc R U
C22 C 0.6430(4) 0.1890(3) 0.0279(2) 0.0201(8) Uani 1 1 d . .
H22 H 0.603190 0.171082 -0.003800 0.024 Uiso 1 1 calc R U
C23 C 0.7640(4) 0.1950(3) 0.0025(2) 0.0181(8) Uani 1 1 d . .
H23 H 0.808532 0.179918 -0.046523 0.022 Uiso 1 1 calc R U
C24 C 0.8178(3) 0.2228(3) 0.0493(2) 0.0168(8) Uani 1 1 d . .
H24 H 0.898776 0.229682 0.031564 0.020 Uiso 1 1 calc R U
C25 C 0.7541(3) 0.2410(3) 0.1228(2) 0.0120(7) Uani 1 1 d . .
C26 C 0.9237(3) 0.2505(3) 0.1754(2) 0.0130(7) Uani 1 1 d . .
C27 C 1.0196(3) 0.1635(3) 0.1557(2) 0.0159(8) Uani 1 1 d . .
H27 H 1.000674 0.116258 0.137043 0.019 Uiso 1 1 calc R U
C28 C 1.1423(3) 0.1467(3) 0.1635(2) 0.0189(8) Uani 1 1 d . .
H28 H 1.208580 0.088725 0.149020 0.023 Uiso 1 1 calc R U
C29 C 1.1685(3) 0.2146(3) 0.1926(2) 0.0174(8) Uani 1 1 d . .
H29 H 1.252676 0.205311 0.196796 0.021 Uiso 1 1 calc R U
C30 C 1.0698(3) 0.2956(3) 0.2153(2) 0.0149(7) Uani 1 1 d . .
H30 H 1.086823 0.339970 0.238151 0.018 Uiso 1 1 calc R U
C31 C 0.3109(3) 0.4024(3) 0.2091(2) 0.0145(7) Uani 1 1 d . .
H31 H 0.282971 0.344553 0.235353 0.017 Uiso 1 1 calc R U
C32 C 0.2238(3) 0.4967(3) 0.1796(2) 0.0174(8) Uani 1 1 d . .
H32 H 0.138211 0.503269 0.182556 0.021 Uiso 1 1 calc R U
C33 C 0.2643(3) 0.5824(3) 0.1451(2) 0.0192(8) Uani 1 1 d . .
H33 H 0.205525 0.649186 0.126235 0.023 Uiso 1 1 calc R U
C34 C 0.3894(3) 0.5702(3) 0.1384(2) 0.0171(8) Uani 1 1 d . .
H34 H 0.417173 0.628563 0.115043 0.020 Uiso 1 1 calc R U
C35 C 0.4758(3) 0.4716(3) 0.16602(19) 0.0129(7) Uani 1 1 d . .
C36 C 0.6716(3) 0.5085(3) 0.1130(2) 0.0124(7) Uani 1 1 d . .
C37 C 0.6463(3) 0.5630(3) 0.0350(2) 0.0165(8) Uani 1 1 d . .
H37 H 0.574630 0.564861 0.016622 0.020 Uiso 1 1 calc R U
C38 C 0.7261(4) 0.6137(3) -0.0147(2) 0.0206(8) Uani 1 1 d . .
H38 H 0.708486 0.652325 -0.067056 0.025 Uiso 1 1 calc R U
C39 C 0.8327(3) 0.6081(3) 0.0122(2) 0.0199(8) Uani 1 1 d . .
H39 H 0.888932 0.642342 -0.021437 0.024 Uiso 1 1 calc R U
C40 C 0.8546(3) 0.5521(3) 0.0883(2) 0.0163(8) Uani 1 1 d . .
H40 H 0.927833 0.547407 0.106547 0.020 Uiso 1 1 calc R U
C101 C 0.2907(4) 0.0277(3) 0.3527(2) 0.0214(8) Uani 1 1 d . .
H10A H 0.326234 0.079496 0.313819 0.026 Uiso 1 1 calc R U
H10B H 0.265470 -0.007450 0.322646 0.026 Uiso 1 1 calc R U
C102 C 0.0429(4) 0.5908(3) 0.3302(2) 0.0208(8) Uani 1 1 d . .
H10C H 0.017351 0.566653 0.292404 0.025 Uiso 1 1 calc R U
H10D H 0.085796 0.641623 0.299114 0.025 Uiso 1 1 calc R U
C104 C 0.4624(4) -0.0901(4) 0.1171(3) 0.0431(12) Uani 1 1 d . .
H10E H 0.422835 -0.137836 0.157747 0.052 Uiso 1 1 calc R U
H10F H 0.403223 -0.046843 0.077553 0.052 Uiso 1 1 calc R U
C200 C 0.8604(5) -0.1046(4) 0.1172(3) 0.0419(12) Uani 1 1 d . .
H20A H 0.771888 -0.075846 0.140438 0.050 Uiso 1 1 calc R U
H20B H 0.911946 -0.076565 0.135601 0.050 Uiso 1 1 calc R U
N1 N 0.6738(3) 0.1260(2) 0.30085(16) 0.0124(6) Uani 1 1 d . .
N2 N 0.6362(3) 0.2338(2) 0.14754(16) 0.0124(6) Uani 1 1 d . .
N3 N 0.4350(3) 0.3885(2) 0.20235(16) 0.0116(6) Uani 1 1 d . .
N4 N 0.4746(3) 0.2797(2) 0.35588(17) 0.0128(6) Uani 1 1 d . .
N5 N 0.7603(3) 0.2296(2) 0.33028(16) 0.0128(6) Uani 1 1 d . .
N6 N 0.7975(3) 0.2728(2) 0.17286(16) 0.0125(6) Uani 1 1 d . .
N7 N 0.6025(3) 0.4505(2) 0.16654(17) 0.0128(6) Uani 1 1 d . .
N8 N 0.5659(3) 0.4075(2) 0.32467(17) 0.0131(6) Uani 1 1 d . .
N9 N 0.8364(3) 0.3430(2) 0.35527(17) 0.0145(6) Uani 1 1 d . .
N10 N 0.9489(3) 0.3151(2) 0.20653(16) 0.0123(6) Uani 1 1 d . .
N11 N 0.7764(3) 0.5033(2) 0.13832(17) 0.0124(6) Uani 1 1 d . .
N12 N 0.6663(3) 0.5302(2) 0.28707(16) 0.0130(6) Uani 1 1 d . .
F1 F 0.43381(18) 0.18026(16) 0.25260(12) 0.0157(4) Uani 1 1 d . .
F2 F 0.92906(18) 0.50008(16) 0.24333(12) 0.0168(4) Uani 1 1 d . .
F100 F 0.9173(3) 0.0841(2) -0.1834(2) 0.0594(9) Uani 1 1 d . .
F101 F 0.7729(3) 0.0986(2) -0.25576(17) 0.0410(7) Uani 1 1 d . .
F102 F 0.7291(3) 0.2115(2) -0.17998(17) 0.0460(7) Uani 1 1 d . .
F103 F 0.8659(3) 0.2196(2) -0.29225(18) 0.0530(8) Uani 1 1 d . .
CL1 Cl 0.91252(13) -0.24164(11) 0.15116(9) 0.0552(4) Uani 1 1 d . .
CL2 Cl 0.87108(12) -0.06398(10) 0.01292(8) 0.0469(3) Uani 1 1 d . .
CL3 Cl 0.15658(10) 0.09259(9) 0.41148(6) 0.0330(3) Uani 1 1 d . .
CL4 Cl 0.40748(10) -0.06577(9) 0.41165(7) 0.0380(3) Uani 1 1 d . .
CL5 Cl 0.14788(10) 0.48342(9) 0.38958(6) 0.0345(3) Uani 1 1 d . .
CL6 Cl -0.09239(9) 0.65220(8) 0.39033(6) 0.0301(2) Uani 1 1 d . .
CL7 Cl 0.48850(11) -0.00853(10) 0.16273(7) 0.0394(3) Uani 1 1 d . .
CL8 Cl 0.60267(12) -0.16377(13) 0.06948(9) 0.0556(4) Uani 1 1 d . .
CO1 Co 0.54710(4) 0.25299(4) 0.25156(3) 0.01015(12) Uani 1 1 d . .
CO2 Co 0.68145(4) 0.34006(4) 0.24852(3) 0.01007(12) Uani 1 1 d . .
CO3 Co 0.81495(4) 0.42744(4) 0.24647(3) 0.01115(12) Uani 1 1 d . .
B100 B 0.8220(4) 0.1535(4) -0.2273(3) 0.0229(10) Uani 1 1 d . .

loop_
_atom_site_aniso_label
_atom_site_aniso_U_11
_atom_site_aniso_U_22
_atom_site_aniso_U_33
_atom_site_aniso_U_23
_atom_site_aniso_U_13
_atom_site_aniso_U_12
C1 0.0139(18) 0.017(2) 0.0170(18) 0.0000(15) -0.0035(14) -0.0075(15)
C2 0.020(2) 0.013(2) 0.0229(19) -0.0030(16) -0.0031(15) -0.0050(16)
C3 0.0163(19) 0.016(2) 0.026(2) 0.0019(16) -0.0087(16) -0.0008(16)
C4 0.0137(18) 0.021(2) 0.0212(19) -0.0026(16) -0.0069(15) -0.0050(16)
C5 0.0083(16) 0.0174(19) 0.0117(16) 0.0010(14) -0.0027(13) -0.0067(14)
C6 0.0071(16) 0.018(2) 0.0156(17) -0.0031(15) -0.0019(13) -0.0037(15)
C7 0.0131(18) 0.024(2) 0.0142(17) -0.0005(15) -0.0029(14) -0.0068(16)
C8 0.0174(19) 0.034(2) 0.0138(18) -0.0028(17) -0.0052(15) -0.0066(18)
C9 0.025(2) 0.036(2) 0.021(2) -0.0078(18) -0.0084(16) -0.0135(19)
C10 0.021(2) 0.027(2) 0.0207(19) -0.0067(17) -0.0046(15) -0.0132(17)
C11 0.0139(18) 0.020(2) 0.0179(18) 0.0029(15) -0.0048(14) -0.0102(16)
C12 0.019(2) 0.030(2) 0.0183(19) 0.0028(17) -0.0018(15) -0.0145(18)
C13 0.020(2) 0.032(2) 0.0150(18) -0.0030(17) 0.0003(15) -0.0105(18)
C14 0.0150(18) 0.026(2) 0.0174(18) -0.0078(16) -0.0013(14) -0.0083(16)
C15 0.0082(16) 0.019(2) 0.0151(17) -0.0007(15) -0.0031(13) -0.0049(15)
C16 0.0135(17) 0.018(2) 0.0127(16) -0.0026(14) -0.0049(13) -0.0066(15)
C17 0.0135(18) 0.024(2) 0.0216(19) -0.0058(16) -0.0005(15) -0.0065(16)
C18 0.019(2) 0.023(2) 0.026(2) -0.0104(17) -0.0042(16) -0.0024(17)
C19 0.030(2) 0.017(2) 0.023(2) -0.0030(16) -0.0072(17) -0.0090(18)
C20 0.0168(19) 0.020(2) 0.0190(18) -0.0024(15) -0.0048(15) -0.0090(16)
C21 0.0151(18) 0.0139(19) 0.0211(19) -0.0001(15) -0.0081(15) -0.0056(15)
C22 0.023(2) 0.024(2) 0.0184(18) -0.0034(16) -0.0099(15) -0.0095(17)
C23 0.022(2) 0.017(2) 0.0118(17) 0.0010(15) -0.0033(14) -0.0062(16)
C24 0.0121(17) 0.019(2) 0.0166(18) -0.0012(15) -0.0024(14) -0.0052(15)
C25 0.0111(17) 0.0087(18) 0.0136(17) 0.0018(14) -0.0058(13) -0.0016(14)
C26 0.0113(17) 0.0154(19) 0.0121(16) 0.0023(14) -0.0026(13) -0.0079(15)
C27 0.0148(18) 0.0158(19) 0.0159(17) 0.0000(15) -0.0036(14) -0.0060(15)
C28 0.0124(18) 0.019(2) 0.0204(19) -0.0005(16) -0.0007(14) -0.0035(16)
C29 0.0107(17) 0.022(2) 0.0162(17) 0.0027(15) -0.0026(14) -0.0076(16)
C30 0.0110(17) 0.018(2) 0.0165(17) 0.0021(15) -0.0032(14) -0.0097(15)
C31 0.0084(17) 0.018(2) 0.0194(18) -0.0037(15) -0.0029(14) -0.0067(15)
C32 0.0094(17) 0.024(2) 0.0192(18) -0.0029(16) -0.0032(14) -0.0068(16)
C33 0.0139(18) 0.015(2) 0.0233(19) 0.0023(16) -0.0047(15) -0.0036(15)
C34 0.0168(18) 0.0149(19) 0.0191(18) 0.0004(15) -0.0004(14) -0.0096(16)
C35 0.0119(17) 0.0182(19) 0.0108(16) -0.0019(14) -0.0020(13) -0.0084(15)
C36 0.0093(16) 0.0129(18) 0.0152(17) -0.0043(14) 0.0011(13) -0.0050(14)
C37 0.0124(17) 0.022(2) 0.0171(18) -0.0012(15) -0.0049(14) -0.0085(16)
C38 0.021(2) 0.022(2) 0.0156(18) 0.0011(16) -0.0028(15) -0.0086(17)
C39 0.0182(19) 0.024(2) 0.0178(18) 0.0005(16) 0.0020(15) -0.0138(17)
C40 0.0115(17) 0.019(2) 0.0193(18) -0.0008(15) -0.0023(14) -0.0091(15)
C101 0.021(2) 0.020(2) 0.0231(19) -0.0016(16) -0.0027(16) -0.0096(17)
C102 0.022(2) 0.020(2) 0.0193(19) -0.0051(16) -0.0042(15) -0.0050(17)
C104 0.030(3) 0.050(3) 0.059(3) -0.030(3) -0.007(2) -0.009(2)
C200 0.032(3) 0.050(3) 0.048(3) -0.022(2) -0.006(2) -0.011(2)
N1 0.0091(14) 0.0150(16) 0.0124(14) 0.0000(12) -0.0019(11) -0.0055(12)
N2 0.0105(14) 0.0131(16) 0.0134(14) 0.0007(12) -0.0046(11) -0.0051(12)
N3 0.0087(14) 0.0158(16) 0.0116(14) -0.0017(12) -0.0018(11) -0.0066(12)
N4 0.0075(14) 0.0153(16) 0.0146(14) -0.0003(12) -0.0042(11) -0.0038(12)
N5 0.0093(14) 0.0154(16) 0.0137(14) 0.0010(12) -0.0053(11) -0.0057(12)
N6 0.0089(14) 0.0164(16) 0.0134(14) -0.0008(12) -0.0033(11) -0.0068(12)
N7 0.0098(14) 0.0143(16) 0.0141(14) 0.0006(12) -0.0034(11) -0.0060(12)
N8 0.0077(14) 0.0175(16) 0.0146(14) -0.0018(12) -0.0018(11) -0.0063(12)
N9 0.0106(14) 0.0188(17) 0.0140(14) -0.0013(12) -0.0031(11) -0.0062(13)
N10 0.0095(14) 0.0146(16) 0.0117(14) 0.0009(12) -0.0016(11) -0.0061(12)
N11 0.0092(14) 0.0136(16) 0.0153(14) -0.0013(12) -0.0018(11) -0.0065(12)
N12 0.0139(15) 0.0151(16) 0.0119(14) -0.0009(12) -0.0046(11) -0.0072(13)
F1 0.0110(10) 0.0164(11) 0.0210(10) -0.0010(9) -0.0044(8) -0.0077(9)
F2 0.0134(10) 0.0200(11) 0.0208(10) -0.0028(9) -0.0045(8) -0.0101(9)
F100 0.065(2) 0.0418(18) 0.078(2) -0.0085(16) -0.0509(18) -0.0052(16)
F101 0.0514(17) 0.0304(15) 0.0534(17) -0.0166(13) -0.0220(13) -0.0132(13)
F102 0.0495(17) 0.0496(18) 0.0447(16) -0.0270(14) 0.0044(13) -0.0165(14)
F103 0.066(2) 0.0499(19) 0.0483(17) -0.0072(14) 0.0109(15) -0.0395(17)
CL1 0.0434(7) 0.0525(8) 0.0657(9) 0.0069(7) -0.0226(6) -0.0199(6)
CL2 0.0420(7) 0.0414(7) 0.0466(7) -0.0120(6) 0.0053(5) -0.0077(6)
CL3 0.0249(5) 0.0369(6) 0.0284(5) -0.0044(5) 0.0004(4) -0.0060(5)
CL4 0.0222(5) 0.0323(6) 0.0439(6) 0.0127(5) -0.0068(5) -0.0085(5)
CL5 0.0290(6) 0.0343(6) 0.0322(6) -0.0073(5) -0.0124(4) 0.0023(5)
CL6 0.0216(5) 0.0333(6) 0.0338(5) -0.0145(5) -0.0015(4) -0.0037(4)
CL7 0.0370(6) 0.0400(7) 0.0508(7) -0.0182(6) -0.0075(5) -0.0167(5)
CL8 0.0308(6) 0.0771(10) 0.0704(9) -0.0467(8) -0.0041(6) -0.0094(6)
CO1 0.0070(2) 0.0117(3) 0.0117(2) 0.00051(18) -0.00275(17) -0.00488(19)
CO2 0.0071(2) 0.0124(3) 0.0110(2) -0.00012(18) -0.00221(17) -0.00515(19)
CO3 0.0084(2) 0.0139(3) 0.0125(2) -0.00071(19) -0.00254(17) -0.00663(19)
B100 0.025(2) 0.023(2) 0.027(2) -0.007(2) -0.0053(19) -0.012(2)

loop_
_atom_type_symbol
_atom_type_description
_atom_type_scat_dispersion_real
_atom_type_scat_dispersion_imag
_atom_type_scat_source
C C 0.0033 0.0016 'International Tables Vol C Tables 4.2.6.8 and 6.1.1.4'
H H 0.0000 0.0000 'International Tables Vol C Tables 4.2.6.8 and 6.1.1.4'
N N 0.0061 0.0033 'International Tables Vol C Tables 4.2.6.8 and 6.1.1.4'
F F 0.0171 0.0103 'International Tables Vol C Tables 4.2.6.8 and 6.1.1.4'
Cl Cl 0.1484 0.1585 'International Tables Vol C Tables 4.2.6.8 and 6.1.1.4'
Co Co 0.3494 0.9721 'International Tables Vol C Tables 4.2.6.8 and 6.1.1.4'
B B 0.0013 0.0007 'International Tables Vol C Tables 4.2.6.8 and 6.1.1.4'

loop_
_geom_angle_atom_site_label_1
_geom_angle_atom_site_label_2
_geom_angle_atom_site_label_3
_geom_angle
N1 C1 C2 122.4(3)
N1 C1 H1 118.8
C2 C1 H1 118.8
C1 C2 C3 118.7(4)
C1 C2 H2 120.6
C3 C2 H2 120.6
C4 C3 C2 119.7(3)
C4 C3 H3 120.2
C2 C3 H3 120.2
C3 C4 C5 119.5(3)
C3 C4 H4 120.3
C5 C4 H4 120.3
N1 C5 N5 115.2(3)
N1 C5 C4 119.9(3)
N5 C5 C4 124.7(3)
N9 C6 N5 115.0(3)
N9 C6 C7 120.7(3)
N5 C6 C7 124.1(3)
C8 C7 C6 119.4(4)
C8 C7 H7 120.3
C6 C7 H7 120.3
C7 C8 C9 119.2(3)
C7 C8 H8 120.4
C9 C8 H8 120.4
C10 C9 C8 119.1(3)
C10 C9 H9 120.4
C8 C9 H9 120.4
N9 C10 C9 122.5(4)
N9 C10 H10 118.8
C9 C10 H10 118.8
N4 C11 C12 122.7(3)
N4 C11 H11 118.7
C12 C11 H11 118.7
C11 C12 C13 118.7(3)
C11 C12 H12 120.6
C13 C12 H12 120.6
C14 C13 C12 120.0(3)
C14 C13 H13 120.0
C12 C13 H13 120.0
C13 C14 C15 118.9(3)
C13 C14 H14 120.5
C15 C14 H14 120.5
N4 C15 N8 115.2(3)
N4 C15 C14 120.6(3)
N8 C15 C14 124.0(3)
N12 C16 N8 114.9(3)
N12 C16 C17 120.7(3)
N8 C16 C17 124.2(3)
C18 C17 C16 119.1(3)
C18 C17 H17 120.4
C16 C17 H17 120.4
C17 C18 C19 119.6(4)
C17 C18 H18 120.2
C19 C18 H18 120.2
C20 C19 C18 118.8(4)
C20 C19 H19 120.6
C18 C19 H19 120.6
N12 C20 C19 122.7(3)
N12 C20 H20 118.7
C19 C20 H20 118.7
N2 C21 C22 123.0(3)
N2 C21 H21 118.5
C22 C21 H21 118.5
C21 C22 C23 118.5(3)
C21 C22 H22 120.8
C23 C22 H22 120.8
C24 C23 C22 119.2(3)
C24 C23 H23 120.4
C22 C23 H23 120.4
C23 C24 C25 120.3(3)
C23 C24 H24 119.8
C25 C24 H24 119.8
N2 C25 N6 114.9(3)
N2 C25 C24 120.0(3)
N6 C25 C24 125.0(3)
N10 C26 N6 114.8(3)
N10 C26 C27 120.7(3)
N6 C26 C27 124.3(3)
C28 C27 C26 119.3(3)
C28 C27 H27 120.3
C26 C27 H27 120.3
C27 C28 C29 119.9(4)
C27 C28 H28 120.0
C29 C28 H28 120.0
C30 C29 C28 118.3(3)
C30 C29 H29 120.8
C28 C29 H29 120.8
N10 C30 C29 122.8(3)
N10 C30 H30 118.6
C29 C30 H30 118.6
N3 C31 C32 122.8(3)
N3 C31 H31 118.6
C32 C31 H31 118.6
C31 C32 C33 118.2(3)
C31 C32 H32 120.9
C33 C32 H32 120.9
C34 C33 C32 119.9(3)
C34 C33 H33 120.0
C32 C33 H33 120.0
C33 C34 C35 119.9(3)
C33 C34 H34 120.0
C35 C34 H34 120.0
N3 C35 N7 114.5(3)
N3 C35 C34 120.0(3)
N7 C35 C34 125.2(3)
N11 C36 N7 115.0(3)
N11 C36 C37 120.0(3)
N7 C36 C37 124.8(3)
C38 C37 C36 119.6(3)
C38 C37 H37 120.2
C36 C37 H37 120.2
C37 C38 C39 119.7(3)
C37 C38 H38 120.1
C39 C38 H38 120.1
C40 C39 C38 118.4(3)
C40 C39 H39 120.8
C38 C39 H39 120.8
N11 C40 C39 122.7(3)
N11 C40 H40 118.6
C39 C40 H40 118.6
CL3 C101 CL4 111.6(2)
CL3 C101 H10A 109.3
CL4 C101 H10A 109.3
CL3 C101 H10B 109.3
CL4 C101 H10B 109.3
H10A C101 H10B 108.0
CL5 C102 CL6 110.6(2)
CL5 C102 H10C 109.5
CL6 C102 H10C 109.5
CL5 C102 H10D 109.5
CL6 C102 H10D 109.5
H10C C102 H10D 108.1
CL8 C104 CL7 112.1(3)
CL8 C104 H10E 109.2
CL7 C104 H10E 109.2
CL8 C104 H10F 109.2
CL7 C104 H10F 109.2
H10E C104 H10F 107.9
CL2 C200 CL1 111.7(3)
CL2 C200 H20A 109.3
CL1 C200 H20A 109.3
CL2 C200 H20B 109.3
CL1 C200 H20B 109.3
H20A C200 H20B 107.9
C1 N1 C5 119.7(3)
C1 N1 CO1 119.3(2)
C5 N1 CO1 120.8(2)
C21 N2 C25 119.0(3)
C21 N2 CO1 119.8(2)
C25 N2 CO1 121.3(2)
C31 N3 C35 119.1(3)
C31 N3 CO1 118.7(2)
C35 N3 CO1 122.0(2)
C11 N4 C15 119.0(3)
C11 N4 CO1 119.4(2)
C15 N4 CO1 121.5(2)
C5 N5 C6 124.0(3)
C5 N5 CO2 118.2(2)
C6 N5 CO2 117.8(2)
C25 N6 C26 123.5(3)
C25 N6 CO2 119.1(2)
C26 N6 CO2 117.2(2)
C36 N7 C35 123.6(3)
C36 N7 CO2 118.8(2)
C35 N7 CO2 117.5(2)
C16 N8 C15 124.3(3)
C16 N8 CO2 118.3(2)
C15 N8 CO2 117.4(2)
C10 N9 C6 119.1(3)
C10 N9 CO3 119.5(3)
C6 N9 CO3 121.3(2)
C30 N10 C26 118.8(3)
C30 N10 CO3 119.3(2)
C26 N10 CO3 121.7(2)
C40 N11 C36 119.5(3)
C40 N11 CO3 119.4(2)
C36 N11 CO3 121.1(2)
C20 N12 C16 119.2(3)
C20 N12 CO3 119.9(2)
C16 N12 CO3 120.9(2)
N3 CO1 N4 89.72(12)
N3 CO1 N2 90.64(12)
N4 CO1 N2 172.47(12)
N3 CO1 N1 172.86(12)
N4 CO1 N1 89.72(12)
N2 CO1 N1 88.98(12)
N3 CO1 F1 93.42(10)
N4 CO1 F1 94.42(10)
N2 CO1 F1 93.07(10)
N1 CO1 F1 93.72(10)
N3 CO1 CO2 86.17(8)
N4 CO1 CO2 86.21(8)
N2 CO1 CO2 86.31(8)
N1 CO1 CO2 86.69(8)
F1 CO1 CO2 179.25(6)
N6 CO2 N5 89.49(12)
N6 CO2 N7 90.45(12)
N5 CO2 N7 179.90(13)
N6 CO2 N8 179.64(12)
N5 CO2 N8 90.30(12)
N7 CO2 N8 89.76(13)
N6 CO2 CO1 90.24(9)
N5 CO2 CO1 89.71(9)
N7 CO2 CO1 90.21(9)
N8 CO2 CO1 90.05(9)
N6 CO2 CO3 90.20(9)
N5 CO2 CO3 90.15(9)
N7 CO2 CO3 89.93(9)
N8 CO2 CO3 89.50(9)
CO1 CO2 CO3 179.53(3)
N10 CO3 F2 93.27(10)
N10 CO3 N12 172.60(12)
F2 CO3 N12 94.13(10)
N10 CO3 N9 89.52(12)
F2 CO3 N9 94.54(10)
N12 CO3 N9 89.76(12)
N10 CO3 N11 90.66(12)
F2 CO3 N11 93.22(10)
N12 CO3 N11 89.06(12)
N9 CO3 N11 172.21(12)
N10 CO3 CO2 85.92(8)
F2 CO3 CO2 179.08(7)
N12 CO3 CO2 86.67(8)
N9 CO3 CO2 85.90(9)
N11 CO3 CO2 86.34(8)
F102 B100 F100 109.5(4)
F102 B100 F103 109.3(4)
F100 B100 F103 111.4(4)
F102 B100 F101 109.9(4)
F100 B100 F101 109.2(4)
F103 B100 F101 107.4(4)

loop_
_geom_bond_atom_site_label_1
_geom_bond_atom_site_label_2
_geom_bond_distance
C1 N1 1.349(5)
C1 C2 1.374(5)
C1 H1 0.9500
C2 C3 1.392(5)
C2 H2 0.9500
C3 C4 1.381(5)
C3 H3 0.9500
C4 C5 1.406(5)
C4 H4 0.9500
C5 N1 1.365(4)
C5 N5 1.375(5)
C6 N9 1.361(5)
C6 N5 1.379(4)
C6 C7 1.402(5)
C7 C8 1.386(5)
C7 H7 0.9500
C8 C9 1.394(6)
C8 H8 0.9500
C9 C10 1.369(5)
C9 H9 0.9500
C10 N9 1.359(5)
C10 H10 0.9500
C11 N4 1.354(5)
C11 C12 1.368(5)
C11 H11 0.9500
C12 C13 1.384(6)
C12 H12 0.9500
C13 C14 1.378(5)
C13 H13 0.9500
C14 C15 1.407(5)
C14 H14 0.9500
C15 N4 1.356(5)
C15 N8 1.382(4)
C16 N12 1.363(4)
C16 N8 1.380(5)
C16 C17 1.403(5)
C17 C18 1.386(6)
C17 H17 0.9500
C18 C19 1.392(6)
C18 H18 0.9500
C19 C20 1.371(6)
C19 H19 0.9500
C20 N12 1.351(5)
C20 H20 0.9500
C21 N2 1.349(4)
C21 C22 1.372(5)
C21 H21 0.9500
C22 C23 1.397(5)
C22 H22 0.9500
C23 C24 1.372(5)
C23 H23 0.9500
C24 C25 1.398(5)
C24 H24 0.9500
C25 N2 1.368(4)
C25 N6 1.377(4)
C26 N10 1.361(5)
C26 N6 1.381(4)
C26 C27 1.397(5)
C27 C28 1.383(5)
C27 H27 0.9500
C28 C29 1.386(5)
C28 H28 0.9500
C29 C30 1.374(5)
C29 H29 0.9500
C30 N10 1.356(4)
C30 H30 0.9500
C31 N3 1.356(4)
C31 C32 1.373(5)
C31 H31 0.9500
C32 C33 1.392(5)
C32 H32 0.9500
C33 C34 1.372(5)
C33 H33 0.9500
C34 C35 1.399(5)
C34 H34 0.9500
C35 N3 1.366(4)
C35 N7 1.383(4)
C36 N11 1.361(4)
C36 N7 1.379(4)
C36 C37 1.404(5)
C37 C38 1.378(5)
C37 H37 0.9500
C38 C39 1.392(5)
C38 H38 0.9500
C39 C40 1.371(5)
C39 H39 0.9500
C40 N11 1.351(4)
C40 H40 0.9500
C101 CL3 1.770(4)
C101 CL4 1.770(4)
C101 H10A 0.9900
C101 H10B 0.9900
C102 CL5 1.768(4)
C102 CL6 1.772(4)
C102 H10C 0.9900
C102 H10D 0.9900
C104 CL8 1.758(5)
C104 CL7 1.760(5)
C104 H10E 0.9900
C104 H10F 0.9900
C200 CL2 1.760(5)
C200 CL1 1.764(5)
C200 H20A 0.9900
C200 H20B 0.9900
N1 CO1 1.951(3)
N2 CO1 1.950(3)
N3 CO1 1.942(3)
N4 CO1 1.948(3)
N5 CO2 1.883(3)
N6 CO2 1.882(3)
N7 CO2 1.886(3)
N8 CO2 1.888(3)
N9 CO3 1.957(3)
N10 CO3 1.951(3)
N11 CO3 1.958(3)
N12 CO3 1.953(3)
F1 CO1 1.9560(19)
F2 CO3 1.9521(19)
F100 B100 1.380(5)
F101 B100 1.387(5)
F102 B100 1.377(5)
F103 B100 1.382(5)
CO1 CO2 2.3191(6)
CO2 CO3 2.3192(6)
